data_2203078
loop_
_publ_author_name
'Glidewell, Christopher'
'Low, John N.'
'Skakle, Janet M. S.'
'Wardell, James L.'

_publ_section_title
;
 Diethyl 2-(4-nitrophenyl)malonate forms a hydrogen-bonded chain of
 rings
;
_journal_issue 1
_journal_name_full 'Acta Crystallographica Section E'
_journal_page_first o60
_journal_page_last o62
_journal_paper_doi 10.1107/S1600536803027478
_journal_volume 60
_journal_year 2004
_chemical_formula_iupac 'C13 H15 N O6'
_chemical_formula_moiety 'C13 H15 N O6'
_chemical_formula_sum 'C13 H15 N O6'
_chemical_formula_weight 281.26
_chemical_name_systematic
;
Diethyl 2-(4-nitrophenyl)malonate
;
_space_group_IT_number 14
_symmetry_cell_setting monoclinic
_symmetry_space_group_name_Hall '-P 2ybc'
_symmetry_space_group_name_H-M 'P 1 21/c 1'
_atom_sites_solution_hydrogens geom
_atom_sites_solution_primary direct
_atom_sites_solution_secondary difmap
_cell_angle_alpha 90.00
_cell_angle_beta 99.192(3)
_cell_angle_gamma 90.00
_cell_formula_units_Z 4
_cell_length_a 11.9275(6)
_cell_length_b 13.8407(8)
_cell_length_c 8.4595(3)
_cell_measurement_reflns_used 3150
_cell_measurement_temperature 120(2)
_cell_measurement_theta_max 27.50
_cell_measurement_theta_min 2.94
_cell_volume 1378.60(12)
_computing_cell_refinement 'DENZO-SMN (Otwinowski & Minor, 1997)'
_computing_data_collection 'KappaCCD Server Software (Nonius, 1997)'
_computing_data_reduction DENZO-SMN
_computing_molecular_graphics 'PLATON (Spek, 2003)'
_computing_publication_material 'SHELXL97 and PRPKAPPA (Ferguson, 1999)'
_computing_structure_refinement 'OSCAIL and SHELXS97'
_computing_structure_solution 'OSCAIL (McArdle, 2003) and SHELXS97 (Sheldrick, 1997)'
_diffrn_ambient_temperature 120(2)
_diffrn_measured_fraction_theta_full 0.996
_diffrn_measured_fraction_theta_max 0.996
_diffrn_measurement_device_type 'Nonius KappaCCD'
_diffrn_measurement_method '\f scans, and \w scans with \k offsets'
_diffrn_radiation_monochromator graphite
_diffrn_radiation_source 'rotating anode'
_diffrn_radiation_type 'Mo K\a'
_diffrn_radiation_wavelength 0.71073
_diffrn_reflns_av_R_equivalents 0.0671
_diffrn_reflns_av_sigmaI/netI 0.0612
_diffrn_reflns_limit_h_max 15
_diffrn_reflns_limit_h_min -12
_diffrn_reflns_limit_k_max 17
_diffrn_reflns_limit_k_min -17
_diffrn_reflns_limit_l_max 8
_diffrn_reflns_limit_l_min -10
_diffrn_reflns_number 14747
_diffrn_reflns_theta_full 27.50
_diffrn_reflns_theta_max 27.50
_diffrn_reflns_theta_min 2.94
_diffrn_standards_decay_% 0
_exptl_absorpt_coefficient_mu 0.108
_exptl_absorpt_correction_T_max 0.991
_exptl_absorpt_correction_T_min 0.967
_exptl_absorpt_correction_type multi-scan
_exptl_absorpt_process_details '(SORTAV; Blessing 1995, 1997)'
_exptl_crystal_colour colourless
_exptl_crystal_density_diffrn 1.355
_exptl_crystal_density_method 'not measured'
_exptl_crystal_description block
_exptl_crystal_F_000 592
_exptl_crystal_size_max 0.35
_exptl_crystal_size_mid 0.20
_exptl_crystal_size_min 0.08
_refine_diff_density_max 0.298
_refine_diff_density_min -0.315
_refine_ls_extinction_coef 0.023(3)
_refine_ls_extinction_expression Fc^*^=kFc[1+0.001xFc^2^\l^3^/sin(2\q)]^-1/4^
_refine_ls_extinction_method SHELXL97
_refine_ls_goodness_of_fit_ref 1.003
_refine_ls_hydrogen_treatment constr
_refine_ls_matrix_type full
_refine_ls_number_parameters 184
_refine_ls_number_reflns 3150
_refine_ls_number_restraints 0
_refine_ls_restrained_S_all 1.003
_refine_ls_R_factor_all 0.0923
_refine_ls_R_factor_gt 0.0479
_refine_ls_shift/su_max 0.000
_refine_ls_shift/su_mean 0.000
_refine_ls_structure_factor_coef Fsqd
_refine_ls_weighting_details 'w = 1/[\s^2^(Fo^2^)+(0.0643P)^2^+0.0884P] where P = (Fo^2^+2Fc^2^)/3'
_refine_ls_weighting_scheme calc
_refine_ls_wR_factor_gt 0.1078
_refine_ls_wR_factor_ref 0.1254
_reflns_number_gt 2007
_reflns_number_total 3150
_reflns_threshold_expression I>2\s(I)
_cod_data_source_file lh6149.cif
_cod_data_source_block I
_cod_depositor_comments
;
The following automatic conversions were performed:
'_exptl_absorpt_correction_type' value 'Multi-scan' changed to
'multi-scan' according to
'/home/saulius/struct/CIF-dictionaries/cif_core.dic' dictionary named
'cif_core.dic' version 2.4.1 from 2010-06-29.

Automatic conversion script
Id: cif_fix_enum 1527 2010-12-29 10:47:43Z saulius 

The following automatic conversions were performed:

'_exptl_absorpt_correction_type' value 'Multi-scan' changed to
'multi-scan' according to
/home/saulius/struct/CIF-dictionaries/cif_core.dic dictionary named
'cif_core.dic' version 2.4.1 from 2010-06-29.

Automatic conversion script
Id: cif_fix_values 1715 2011-07-08 13:25:40Z adriana 
;
_cod_original_sg_symbol_H-M 'P 21/c'
_cod_database_code 2203078
_cod_database_fobs_code 2203078

loop_
_symmetry_equiv_pos_as_xyz
'x, y, z'
'-x, y+1/2, -z+1/2'
'-x, -y, -z'
'x, -y+1/2, z+1/2'

loop_
_atom_site_label
_atom_site_fract_x
_atom_site_fract_y
_atom_site_fract_z
_atom_site_U_iso_or_equiv
_atom_site_adp_type
_atom_site_calc_flag
_atom_site_refinement_flags
_atom_site_occupancy
_atom_site_type_symbol
C1 0.26206(15) 0.70841(13) 0.0045(2) 0.0278(4) Uani d . 1 C
C2 0.31247(15) 0.78599(13) 0.0895(2) 0.0304(4) Uani d . 1 C
C3 0.42206(15) 0.77511(13) 0.1707(2) 0.0272(4) Uani d . 1 C
C4 0.47936(14) 0.68809(12) 0.16643(19) 0.0223(4) Uani d . 1 C
C5 0.42446(15) 0.61054(13) 0.0833(2) 0.0271(4) Uani d . 1 C
C6 0.31552(15) 0.62012(13) 0.0003(2) 0.0288(4) Uani d . 1 C
N1 0.14715(14) 0.71995(13) -0.0862(2) 0.0378(4) Uani d . 1 N
O11 0.10571(12) 0.65304(12) -0.1696(2) 0.0525(4) Uani d . 1 O
O12 0.09727(13) 0.79570(13) -0.0729(2) 0.0643(5) Uani d . 1 O
C7 0.60129(14) 0.68116(12) 0.24883(19) 0.0231(4) Uani d . 1 C
C8 0.62259(14) 0.59399(13) 0.3596(2) 0.0246(4) Uani d . 1 C
C9 0.68408(14) 0.67088(12) 0.1294(2) 0.0236(4) Uani d . 1 C
O81 0.63993(11) 0.62046(9) 0.51212(14) 0.0323(3) Uani d . 1 O
O82 0.62378(12) 0.51227(9) 0.31328(15) 0.0384(4) Uani d . 1 O
C81 0.66937(19) 0.54315(15) 0.6290(2) 0.0398(5) Uani d . 1 C
C82 0.7935(2) 0.52559(17) 0.6564(3) 0.0522(6) Uani d . 1 C
O91 0.78551(10) 0.70414(9) 0.19546(14) 0.0282(3) Uani d . 1 O
O92 0.66166(10) 0.63559(9) -0.00140(13) 0.0271(3) Uani d . 1 O
C91 0.87722(15) 0.69521(14) 0.0998(2) 0.0330(5) Uani d . 1 C
C92 0.92740(18) 0.59653(16) 0.1161(3) 0.0449(5) Uani d . 1 C
H2 0.2731 0.8455 0.0923 0.036 Uiso calc R 1 H
H3 0.4585 0.8278 0.2299 0.033 Uiso calc R 1 H
H5 0.4623 0.5501 0.0834 0.032 Uiso calc R 1 H
H6 0.2784 0.5674 -0.0582 0.035 Uiso calc R 1 H
H7 0.6207 0.7411 0.3133 0.028 Uiso calc R 1 H
H81A 0.6291 0.4832 0.5894 0.048 Uiso calc R 1 H
H81B 0.6447 0.5612 0.7313 0.048 Uiso calc R 1 H
H82A 0.8177 0.5069 0.5553 0.078 Uiso calc R 1 H
H82B 0.8116 0.4736 0.7349 0.078 Uiso calc R 1 H
H82C 0.8333 0.5847 0.6971 0.078 Uiso calc R 1 H
H91A 0.9369 0.7437 0.1361 0.040 Uiso calc R 1 H
H91B 0.8470 0.7082 -0.0141 0.040 Uiso calc R 1 H
H92A 0.9520 0.5819 0.2297 0.067 Uiso calc R 1 H
H92B 0.9929 0.5936 0.0595 0.067 Uiso calc R 1 H
H92C 0.8704 0.5492 0.0698 0.067 Uiso calc R 1 H

loop_
_atom_site_aniso_label
_atom_site_aniso_U_11
_atom_site_aniso_U_22
_atom_site_aniso_U_33
_atom_site_aniso_U_12
_atom_site_aniso_U_13
_atom_site_aniso_U_23
C1 0.0240(9) 0.0303(10) 0.0285(9) -0.0002(8) 0.0021(7) 0.0043(8)
C2 0.0304(10) 0.0221(10) 0.0390(11) 0.0035(8) 0.0066(8) 0.0012(8)
C3 0.0310(10) 0.0206(9) 0.0298(10) -0.0017(7) 0.0041(7) -0.0024(7)
C4 0.0273(9) 0.0212(9) 0.0191(8) 0.0002(7) 0.0055(6) 0.0016(6)
C5 0.0325(10) 0.0213(9) 0.0270(9) 0.0030(8) 0.0034(7) -0.0014(7)
C6 0.0311(10) 0.0249(10) 0.0294(10) -0.0038(8) 0.0020(7) -0.0026(7)
N1 0.0310(9) 0.0343(10) 0.0458(10) 0.0006(8) -0.0006(7) 0.0072(8)
O11 0.0390(9) 0.0486(10) 0.0629(10) -0.0046(7) -0.0128(7) -0.0064(8)
O12 0.0396(9) 0.0472(11) 0.0973(14) 0.0120(8) -0.0155(8) -0.0043(9)
C7 0.0279(9) 0.0197(9) 0.0211(9) 0.0001(7) 0.0018(7) -0.0022(7)
C8 0.0258(10) 0.0245(10) 0.0231(9) 0.0008(7) 0.0024(7) -0.0003(7)
C9 0.0268(10) 0.0189(9) 0.0236(9) 0.0009(7) -0.0004(7) 0.0029(7)
O81 0.0498(8) 0.0274(7) 0.0195(6) 0.0096(6) 0.0047(5) 0.0020(5)
O82 0.0604(9) 0.0224(7) 0.0290(7) 0.0011(6) -0.0027(6) 0.0000(6)
C81 0.0634(14) 0.0335(11) 0.0224(10) 0.0165(10) 0.0070(9) 0.0086(8)
C82 0.0610(15) 0.0388(13) 0.0491(13) 0.0059(11) -0.0152(11) 0.0073(10)
O91 0.0243(7) 0.0321(7) 0.0273(7) -0.0024(5) 0.0014(5) -0.0022(5)
O92 0.0315(7) 0.0280(7) 0.0213(7) -0.0005(5) 0.0025(5) -0.0025(5)
C91 0.0257(10) 0.0382(12) 0.0356(11) -0.0039(8) 0.0070(7) 0.0008(8)
C92 0.0352(12) 0.0402(13) 0.0599(14) 0.0032(10) 0.0098(9) -0.0047(10)

loop_
_atom_type_symbol
_atom_type_description
_atom_type_scat_dispersion_real
_atom_type_scat_dispersion_imag
_atom_type_scat_source
C C 0.0033 0.0016 'International Tables Vol C Tables 4.2.6.8 and 6.1.1.4'
H H 0.0000 0.0000 'International Tables Vol C Tables 4.2.6.8 and 6.1.1.4'
N N 0.0061 0.0033 'International Tables Vol C Tables 4.2.6.8 and 6.1.1.4'
O O 0.0106 0.0060 'International Tables Vol C Tables 4.2.6.8 and 6.1.1.4'

loop_
_geom_angle_atom_site_label_1
_geom_angle_atom_site_label_2
_geom_angle_atom_site_label_3
_geom_angle
_geom_angle_publ_flag
C2 C1 C6 122.62(17) no
C2 C1 N1 118.79(16) no
C6 C1 N1 118.59(16) no
C1 C2 C3 118.26(16) no
C1 C2 H2 120.9 no
C3 C2 H2 120.9 no
C2 C3 C4 120.76(16) no
C2 C3 H3 119.6 no
C4 C3 H3 119.6 no
C3 C4 C5 119.30(16) no
C3 C4 C7 118.97(15) no
C5 C4 C7 121.70(15) no
C6 C5 C4 120.83(16) no
C6 C5 H5 119.6 no
C4 C5 H5 119.6 no
C5 C6 C1 118.18(16) no
C5 C6 H6 120.9 no
C1 C6 H6 120.9 no
O12 N1 O11 123.19(17) no
O12 N1 C1 118.27(17) no
O11 N1 C1 118.54(17) no
C4 C7 C8 112.79(14) no
C4 C7 C9 112.13(13) no
C8 C7 C9 105.72(13) no
C4 C7 H7 108.7 no
C8 C7 H7 108.7 no
C9 C7 H7 108.7 no
O82 C8 O81 124.86(15) no
O82 C8 C7 123.76(15) no
O81 C8 C7 111.38(14) no
C8 O81 C81 116.07(14) no
O81 C81 C82 110.62(17) no
O81 C81 H81A 109.5 no
C82 C81 H81A 109.5 no
O81 C81 H81B 109.5 no
C82 C81 H81B 109.5 no
H81A C81 H81B 108.1 no
C81 C82 H82A 109.5 no
C81 C82 H82B 109.5 no
H82A C82 H82B 109.5 no
C81 C82 H82C 109.5 no
H82A C82 H82C 109.5 no
H82B C82 H82C 109.5 no
O92 C9 O91 125.55(15) no
O92 C9 C7 125.12(15) no
O91 C9 C7 109.29(13) no
C9 O91 C91 116.59(13) no
O91 C91 C92 110.53(15) no
O91 C91 H91A 109.5 no
C92 C91 H91A 109.5 no
O91 C91 H91B 109.5 no
C92 C91 H91B 109.5 no
H91A C91 H91B 108.1 no
C91 C92 H92A 109.5 no
C91 C92 H92B 109.5 no
H92A C92 H92B 109.5 no
C91 C92 H92C 109.5 no
H92A C92 H92C 109.5 no
H92B C92 H92C 109.5 no

loop_
_geom_bond_atom_site_label_1
_geom_bond_atom_site_label_2
_geom_bond_distance
_geom_bond_publ_flag
C1 C2 1.376(3) no
C1 C6 1.382(3) no
C1 N1 1.469(2) no
C2 C3 1.384(3) no
C2 H2 0.95 no
C3 C4 1.388(2) no
C3 H3 0.95 no
C4 C5 1.389(2) no
C4 C7 1.512(2) no
C5 C6 1.381(3) no
C5 H5 0.95 no
C6 H6 0.95 no
N1 O12 1.220(2) no
N1 O11 1.220(2) no
C7 C8 1.524(2) no
C7 C9 1.528(2) no
C7 H7 1.00 no
C8 O82 1.198(2) no
C8 O81 1.325(2) no
O81 C81 1.461(2) no
C81 C82 1.482(3) no
C81 H81A 0.99 no
C81 H81B 0.99 no
C82 H82A 0.98 no
C82 H82B 0.98 no
C82 H82C 0.98 no
C9 O92 1.200(2) no
C9 O91 1.331(2) no
O91 C91 1.466(2) no
C91 C92 1.489(3) no
C91 H91A 0.99 no
C91 H91B 0.99 no
C92 H92A 0.98 no
C92 H92B 0.98 no
C92 H92C 0.98 no

loop_
_geom_hbond_atom_site_label_D
_geom_hbond_atom_site_label_H
_geom_hbond_atom_site_label_A
_geom_hbond_site_symmetry_A
_geom_hbond_distance_DH
_geom_hbond_distance_HA
_geom_hbond_distance_DA
_geom_hbond_angle_DHA
_geom_hbond_publ_flag
C7 H7 O92 4_565 1.00 2.32 3.306(2) 171 y
C81 H81B O92 1_556 0.99 2.46 3.393(2) 156 y

loop_
_geom_torsion_atom_site_label_1
_geom_torsion_atom_site_label_2
_geom_torsion_atom_site_label_3
_geom_torsion_atom_site_label_4
_geom_torsion
_geom_torsion_publ_flag
C6 C1 C2 C3 1.4(3) no
N1 C1 C2 C3 -178.11(16) no
C1 C2 C3 C4 -0.1(3) no
C2 C3 C4 C5 -1.8(3) no
C2 C3 C4 C7 176.49(15) no
C3 C4 C5 C6 2.4(3) no
C7 C4 C5 C6 -175.85(16) no
C4 C5 C6 C1 -1.1(3) no
C2 C1 C6 C5 -0.9(3) no
N1 C1 C6 C5 178.67(16) no
C2 C1 N1 O12 -5.6(3) no
C6 C1 N1 O12 174.88(19) no
C2 C1 N1 O11 175.30(17) no
C6 C1 N1 O11 -4.3(3) no
C3 C4 C7 C8 129.95(16) no
C5 C4 C7 C8 -51.8(2) no
C3 C4 C7 C9 -110.83(17) no
C5 C4 C7 C9 67.4(2) no
C4 C7 C8 O82 71.3(2) no
C9 C7 C8 O82 -51.5(2) no
C4 C7 C8 O81 -108.98(16) no
C9 C7 C8 O81 128.15(15) no
O82 C8 O81 C81 3.9(3) no
C7 C8 O81 C81 -175.76(15) no
C8 O81 C81 C82 86.5(2) no
C4 C7 C9 O92 -27.5(2) no
C8 C7 C9 O92 95.81(19) no
C4 C7 C9 O91 154.61(14) no
C8 C7 C9 O91 -82.10(16) no
O92 C9 O91 C91 -0.9(2) no
C7 C9 O91 C91 176.99(13) no
C9 O91 C91 C92 -82.42(19) no

loop_
_cod_related_entry_id
_cod_related_entry_database
_cod_related_entry_code
1 ChemSpider 9044989
